data_7703540
loop_
_publ_author_name
'Kondo, Atsushi'
'Kajiro, Hiroshi'
'Nakagawa, Tomohiro'
'Tanaka, Hideki'
'Kanoh, Hirofumi'

_publ_section_title
;
 A flexible two-dimensional layered metal-organic framework functionalized
 with (trifluoromethyl)trifluoroborate: synthesis, crystal structure, and
 adsorption/separation properties.
;
_journal_issue 12
_journal_name_full 'Dalton transactions (Cambridge, England : 2003)'
_journal_page_first 3692
_journal_page_last 3699
_journal_paper_doi 10.1039/c9dt04836g
_journal_volume 49
_journal_year 2020
_chemical_formula_sum 'C28 H28 B2 Cu F12 N4 O2'
_chemical_formula_weight 765.70
_space_group_crystal_system monoclinic
_space_group_IT_number 15
_space_group_name_Hall '-C 2yc'
_space_group_name_H-M_alt 'C 1 2/c 1'
_atom_sites_solution_hydrogens geom
_audit_creation_method SHELXL-2013
_audit_update_record
;
2019-12-16 deposited with the CCDC.	2020-02-14 downloaded from the CCDC.
;
_cell_angle_alpha 90
_cell_angle_beta 108.68(3)
_cell_angle_gamma 90
_cell_formula_units_Z 4
_cell_length_a 14.440(3)
_cell_length_b 15.070(3)
_cell_length_c 16.390(3)
_cell_measurement_reflns_used 3007
_cell_measurement_temperature 173
_cell_measurement_theta_max 25.108
_cell_measurement_theta_min 2.011
_cell_volume 3378.8(13)
_computing_structure_refinement 'SHELXL-2013 (Sheldrick, 2013)'
_diffrn_ambient_temperature 173
_diffrn_detector_area_resol_mean 8.333
_diffrn_measured_fraction_theta_full 0.982
_diffrn_measured_fraction_theta_max 0.982
_diffrn_measurement_device_type 'CCD area detector'
_diffrn_measurement_method omega-scan
_diffrn_radiation_type MoK\a
_diffrn_radiation_wavelength 0.71073
_diffrn_reflns_av_R_equivalents 0.0351
_diffrn_reflns_av_unetI/netI 0.0265
_diffrn_reflns_Laue_measured_fraction_full 0.982
_diffrn_reflns_Laue_measured_fraction_max 0.982
_diffrn_reflns_limit_h_max 17
_diffrn_reflns_limit_h_min -17
_diffrn_reflns_limit_k_max 17
_diffrn_reflns_limit_k_min -17
_diffrn_reflns_limit_l_max 19
_diffrn_reflns_limit_l_min -19
_diffrn_reflns_number 15683
_diffrn_reflns_point_group_measured_fraction_full 0.982
_diffrn_reflns_point_group_measured_fraction_max 0.982
_diffrn_reflns_theta_full 25.108
_diffrn_reflns_theta_max 25.108
_diffrn_reflns_theta_min 2.011
_diffrn_source 'fine-focus sealed tube'
_exptl_absorpt_coefficient_mu 0.745
_exptl_absorpt_correction_T_max 0.865
_exptl_absorpt_correction_T_min 0.807
_exptl_absorpt_correction_type empirical
_exptl_absorpt_process_details
;
SADABS Sheldrick 1996
;
_exptl_crystal_colour purple
_exptl_crystal_density_diffrn 1.505
_exptl_crystal_description plate
_exptl_crystal_F_000 1548
_exptl_crystal_recrystallization_method 'chemical reaction in a solvent'
_exptl_crystal_size_max 0.300
_exptl_crystal_size_mid 0.200
_exptl_crystal_size_min 0.200
_refine_diff_density_max 1.570
_refine_diff_density_min -1.227
_refine_diff_density_rms 0.120
_refine_ls_extinction_method none
_refine_ls_goodness_of_fit_ref 1.042
_refine_ls_hydrogen_treatment constr
_refine_ls_matrix_type full
_refine_ls_number_parameters 223
_refine_ls_number_reflns 3007
_refine_ls_number_restraints 264
_refine_ls_restrained_S_all 1.119
_refine_ls_R_factor_all 0.0964
_refine_ls_R_factor_gt 0.0783
_refine_ls_shift/su_max 0.000
_refine_ls_shift/su_mean 0.000
_refine_ls_structure_factor_coef Fsqd
_refine_ls_weighting_details 'w=1/[\s^2^(Fo^2^)+(0.1133P)^2^+31.3887P] where P=(Fo^2^+2Fc^2^)/3'
_refine_ls_weighting_scheme calc
_refine_ls_wR_factor_gt 0.2029
_refine_ls_wR_factor_ref 0.2177
_reflns_Friedel_coverage 0.000
_reflns_number_gt 2301
_reflns_number_total 3007
_reflns_threshold_expression 'I > 2\s(I)'
_cod_data_source_file c9dt04836g2.cif
_cod_data_source_block shelx
_cod_depositor_comments 'Adding full bibliography for 7703540.cif.'
_cod_original_cell_volume 3378.7(13)
_cod_original_sg_symbol_H-M 'C 2/c'
_cod_database_code 7703540
_shelx_space_group_comment
;
The symmetry employed for this shelxl refinement is uniquely defined
by the following loop, which should always be used as a source of
symmetry information in preference to the above space-group names.
They are only intended as comments.
;
_shelxl_version_number 2013-4

loop_
_space_group_symop_operation_xyz
'x, y, z'
'-x, y, -z+1/2'
'x+1/2, y+1/2, z'
'-x+1/2, y+1/2, -z+1/2'
'-x, -y, -z'
'x, -y, z-1/2'
'-x+1/2, -y+1/2, -z'
'x+1/2, -y+1/2, z-1/2'

loop_
_atom_site_label
_atom_site_type_symbol
_atom_site_fract_x
_atom_site_fract_y
_atom_site_fract_z
_atom_site_U_iso_or_equiv
_atom_site_adp_type
_atom_site_occupancy
_atom_site_site_symmetry_order
_atom_site_calc_flag
_atom_site_refinement_flags_posn
_atom_site_refinement_flags_adp
_atom_site_refinement_flags_occupancy
_atom_site_disorder_assembly
_atom_site_disorder_group
C12 C 0.1578(6) 0.1281(6) 0.4314(6) 0.068(2) Uani 1 1 d . U . . .
O1 O 0.2185(5) 0.0909(5) 0.4887(5) 0.087(2) Uani 1 1 d . U . . .
Cu1 Cu 0.5000 0.24931(5) 0.2500 0.0202(3) Uani 1 2 d S TU P . .
N1 N 0.5029(3) 0.3435(3) 0.3392(2) 0.0215(8) Uani 1 1 d . U . . .
C3 C 0.5007(4) 0.4676(3) 0.4661(3) 0.0216(10) Uani 1 1 d . U . . .
C1 C 0.5727(4) 0.3448(4) 0.4152(3) 0.0304(11) Uani 1 1 d . U . . .
H1 H 0.6237 0.3021 0.4262 0.036 Uiso 1 1 calc R U . . .
C5 C 0.4319(4) 0.4045(3) 0.3251(3) 0.0284(11) Uani 1 1 d . U . . .
H5 H 0.3820 0.4051 0.2707 0.034 Uiso 1 1 calc R U . . .
C4 C 0.4279(4) 0.4664(3) 0.3860(3) 0.0291(11) Uani 1 1 d . U . . .
H4 H 0.3758 0.5080 0.3733 0.035 Uiso 1 1 calc R U . . .
F3 F 0.8125(3) 0.1684(3) 0.3233(3) 0.0639(12) Uani 1 1 d . U . . .
F1 F 0.6782(2) 0.2555(2) 0.3001(2) 0.0428(8) Uani 1 1 d . U . . .
F2 F 0.8126(5) 0.2790(6) 0.4303(4) 0.130(3) Uani 1 1 d . U . . .
F5 F 0.9286(4) 0.3338(5) 0.3399(7) 0.166(4) Uani 1 1 d . U . . .
F6 F 0.8009(5) 0.4106(4) 0.3218(6) 0.139(3) Uani 1 1 d . U . . .
F4 F 0.7933(7) 0.3006(8) 0.2096(5) 0.189(4) Uani 1 1 d . U . . .
B1 B 0.7812(8) 0.2537(7) 0.3312(8) 0.075(3) Uani 1 1 d . U . . .
C14 C 0.8323(8) 0.3297(8) 0.3047(10) 0.121(4) Uani 1 1 d . U . . .
C6 C 0.4269(4) 0.1507(4) 0.3710(4) 0.0402(13) Uani 1 1 d . U . . .
H6 H 0.3741 0.1912 0.3510 0.048 Uiso 1 1 calc R U . . .
C7 C 0.4245(5) 0.0911(4) 0.4329(4) 0.0427(14) Uani 1 1 d . U . . .
H7 H 0.3701 0.0902 0.4536 0.051 Uiso 1 1 calc R U . . .
C8 C 0.4997(4) 0.0325(3) 0.4654(3) 0.0324(12) Uani 1 1 d . U . . .
C10 C 0.5719(5) 0.0983(5) 0.3678(5) 0.0541(16) Uani 1 1 d . U . . .
H10 H 0.6252 0.1006 0.3457 0.065 Uiso 1 1 calc R U . . .
C9 C 0.5745(5) 0.0358(5) 0.4304(5) 0.0576(17) Uani 1 1 d . U . . .
H9 H 0.6277 -0.0046 0.4491 0.069 Uiso 1 1 calc R U . . .
N2 N 0.4990(3) 0.1553(3) 0.3371(3) 0.0261(9) Uani 1 1 d . U . . .
C13 C 0.1250(13) 0.0945(12) 0.3442(8) 0.180(7) Uani 1 1 d . U . . .
H13A H 0.1565 0.1280 0.3091 0.269 Uiso 1 1 calc R U . . .
H13B H 0.0539 0.1010 0.3200 0.269 Uiso 1 1 calc R U . . .
H13C H 0.1425 0.0316 0.3444 0.269 Uiso 1 1 calc R U . . .
C11 C 0.1182(11) 0.2109(9) 0.4528(11) 0.142(5) Uani 1 1 d . U . . .
H11A H 0.1486 0.2237 0.5142 0.214 Uiso 1 1 calc R U . . .
H11B H 0.0473 0.2051 0.4398 0.214 Uiso 1 1 calc R U . . .
H11C H 0.1321 0.2595 0.4186 0.214 Uiso 1 1 calc R U . . .
C2 C 0.5746(4) 0.4051(3) 0.4788(3) 0.0310(12) Uani 1 1 d . U . . .
H2 H 0.6268 0.4039 0.5317 0.037 Uiso 1 1 calc R U . . .

loop_
_atom_site_aniso_label
_atom_site_aniso_U_11
_atom_site_aniso_U_22
_atom_site_aniso_U_33
_atom_site_aniso_U_23
_atom_site_aniso_U_13
_atom_site_aniso_U_12
C12 0.058(4) 0.076(5) 0.073(5) 0.007(4) 0.026(4) -0.021(4)
O1 0.060(3) 0.092(5) 0.113(5) 0.015(4) 0.032(4) 0.008(3)
Cu1 0.0390(5) 0.0108(4) 0.0140(4) 0.000 0.0130(3) 0.000
N1 0.034(2) 0.0166(18) 0.0144(17) 0.0012(15) 0.0085(16) 0.0018(16)
C3 0.032(2) 0.016(2) 0.017(2) -0.0021(18) 0.0070(18) 0.0002(18)
C1 0.038(3) 0.029(2) 0.021(2) -0.003(2) 0.006(2) 0.013(2)
C5 0.035(3) 0.026(2) 0.022(2) -0.0062(19) 0.0050(19) 0.004(2)
C4 0.032(3) 0.026(2) 0.026(2) -0.007(2) 0.004(2) 0.007(2)
F3 0.085(3) 0.051(2) 0.052(2) 0.0036(19) 0.017(2) 0.032(2)
F1 0.0400(19) 0.054(2) 0.0336(17) 0.0031(15) 0.0112(14) 0.0078(16)
F2 0.137(5) 0.185(6) 0.058(3) 0.031(4) 0.017(3) 0.086(5)
F5 0.049(3) 0.136(6) 0.274(9) 0.012(6) -0.003(4) -0.013(4)
F6 0.098(4) 0.053(3) 0.214(7) -0.029(4) -0.026(4) 0.003(3)
F4 0.185(8) 0.302(11) 0.075(4) -0.014(6) 0.035(5) 0.133(8)
B1 0.058(5) 0.062(5) 0.105(7) 0.014(5) 0.027(5) 0.021(4)
C14 0.070(6) 0.096(7) 0.178(8) -0.015(6) 0.012(6) 0.010(5)
C6 0.046(3) 0.032(3) 0.049(3) 0.020(2) 0.025(2) 0.012(2)
C7 0.048(3) 0.040(3) 0.052(3) 0.022(3) 0.032(3) 0.010(2)
C8 0.048(3) 0.024(2) 0.033(3) 0.008(2) 0.023(2) 0.006(2)
C10 0.056(3) 0.057(3) 0.065(3) 0.031(3) 0.041(3) 0.020(3)
C9 0.058(3) 0.060(4) 0.069(4) 0.040(3) 0.039(3) 0.024(3)
N2 0.042(2) 0.0167(19) 0.026(2) 0.0038(16) 0.0197(18) 0.0044(17)
C13 0.232(14) 0.215(14) 0.096(9) -0.007(9) 0.058(9) -0.146(12)
C11 0.131(10) 0.097(8) 0.229(14) 0.064(9) 0.100(10) 0.036(8)
C2 0.038(3) 0.031(3) 0.018(2) -0.003(2) 0.001(2) 0.011(2)

loop_
_atom_type_symbol
_atom_type_description
_atom_type_scat_dispersion_real
_atom_type_scat_dispersion_imag
_atom_type_scat_source
C C 0.0033 0.0016 'International Tables Vol C Tables 4.2.6.8 and 6.1.1.4'
H H 0.0000 0.0000 'International Tables Vol C Tables 4.2.6.8 and 6.1.1.4'
B B 0.0013 0.0007 'International Tables Vol C Tables 4.2.6.8 and 6.1.1.4'
N N 0.0061 0.0033 'International Tables Vol C Tables 4.2.6.8 and 6.1.1.4'
O O 0.0106 0.0060 'International Tables Vol C Tables 4.2.6.8 and 6.1.1.4'
F F 0.0171 0.0103 'International Tables Vol C Tables 4.2.6.8 and 6.1.1.4'
Cu Cu 0.3201 1.2651 'International Tables Vol C Tables 4.2.6.8 and 6.1.1.4'

loop_
_geom_angle_atom_site_label_1
_geom_angle_atom_site_label_2
_geom_angle_atom_site_label_3
_geom_angle
_geom_angle_site_symmetry_1
_geom_angle_site_symmetry_3
_geom_angle_publ_flag
O1 C12 C13 122.4(12) . . ?
O1 C12 C11 117.1(11) . . ?
C13 C12 C11 120.5(13) . . ?
N2 Cu1 N2 90.6(2) . 2_655 ?
N2 Cu1 N1 89.16(16) . . ?
N2 Cu1 N1 178.49(17) 2_655 . ?
N2 Cu1 N1 178.49(17) . 2_655 ?
N2 Cu1 N1 89.16(16) 2_655 2_655 ?
N1 Cu1 N1 91.1(2) . 2_655 ?
C1 N1 C5 117.5(4) . . ?
C1 N1 Cu1 121.3(3) . . ?
C5 N1 Cu1 121.2(3) . . ?
C2 C3 C4 116.4(4) . . ?
C2 C3 C3 121.9(5) . 5_666 ?
C4 C3 C3 121.7(5) . 5_666 ?
N1 C1 C2 122.9(5) . . ?
N1 C1 H1 118.5 . . ?
C2 C1 H1 118.5 . . ?
N1 C5 C4 123.0(5) . . ?
N1 C5 H5 118.5 . . ?
C4 C5 H5 118.5 . . ?
C5 C4 C3 119.7(5) . . ?
C5 C4 H4 120.2 . . ?
C3 C4 H4 120.2 . . ?
F3 B1 F1 108.9(8) . . ?
F3 B1 C14 118.5(9) . . ?
F1 B1 C14 116.1(8) . . ?
F3 B1 F2 109.0(8) . . ?
F1 B1 F2 106.7(8) . . ?
C14 B1 F2 96.1(10) . . ?
F5 C14 F6 103.9(10) . . ?
F5 C14 B1 117.0(11) . . ?
F6 C14 B1 113.5(11) . . ?
F5 C14 F4 116.4(12) . . ?
F6 C14 F4 115.2(11) . . ?
B1 C14 F4 91.2(10) . . ?
N2 C6 C7 123.7(5) . . ?
N2 C6 H6 118.1 . . ?
C7 C6 H6 118.1 . . ?
C6 C7 C8 120.6(5) . . ?
C6 C7 H7 119.7 . . ?
C8 C7 H7 119.7 . . ?
C7 C8 C9 116.5(5) . . ?
C7 C8 C8 121.9(6) . 5_656 ?
C9 C8 C8 121.6(6) . 5_656 ?
N2 C10 C9 123.5(6) . . ?
N2 C10 H10 118.3 . . ?
C9 C10 H10 118.3 . . ?
C8 C9 C10 119.6(6) . . ?
C8 C9 H9 120.2 . . ?
C10 C9 H9 120.2 . . ?
C10 N2 C6 116.1(5) . . ?
C10 N2 Cu1 122.6(4) . . ?
C6 N2 Cu1 121.1(3) . . ?
C12 C13 H13A 109.5 . . ?
C12 C13 H13B 109.5 . . ?
H13A C13 H13B 109.5 . . ?
C12 C13 H13C 109.5 . . ?
H13A C13 H13C 109.5 . . ?
H13B C13 H13C 109.5 . . ?
C12 C11 H11A 109.5 . . ?
C12 C11 H11B 109.5 . . ?
H11A C11 H11B 109.5 . . ?
C12 C11 H11C 109.5 . . ?
H11A C11 H11C 109.5 . . ?
H11B C11 H11C 109.5 . . ?
C1 C2 C3 120.5(5) . . ?
C1 C2 H2 119.8 . . ?
C3 C2 H2 119.8 . . ?

loop_
_geom_bond_atom_site_label_1
_geom_bond_atom_site_label_2
_geom_bond_distance
_geom_bond_site_symmetry_2
_geom_bond_publ_flag
C12 O1 1.199(10) . ?
C12 C13 1.446(15) . ?
C12 C11 1.460(15) . ?
Cu1 N2 2.014(4) . ?
Cu1 N2 2.014(4) 2_655 ?
Cu1 N1 2.029(4) . ?
Cu1 N1 2.029(4) 2_655 ?
N1 C1 1.329(6) . ?
N1 C5 1.340(6) . ?
C3 C2 1.388(7) . ?
C3 C4 1.395(7) . ?
C3 C3 1.485(9) 5_666 ?
C1 C2 1.376(7) . ?
C1 H1 0.9500 . ?
C5 C4 1.381(7) . ?
C5 H5 0.9500 . ?
C4 H4 0.9500 . ?
F3 B1 1.382(10) . ?
F1 B1 1.410(11) . ?
F2 B1 1.588(14) . ?
F5 C14 1.326(12) . ?
F6 C14 1.360(13) . ?
F4 C14 1.541(16) . ?
B1 C14 1.500(17) . ?
C6 N2 1.331(7) . ?
C6 C7 1.363(8) . ?
C6 H6 0.9500 . ?
C7 C8 1.368(8) . ?
C7 H7 0.9500 . ?
C8 C9 1.377(8) . ?
C8 C8 1.498(10) 5_656 ?
C10 N2 1.326(8) . ?
C10 C9 1.385(9) . ?
C10 H10 0.9500 . ?
C9 H9 0.9500 . ?
C13 H13A 0.9800 . ?
C13 H13B 0.9800 . ?
C13 H13C 0.9800 . ?
C11 H11A 0.9800 . ?
C11 H11B 0.9800 . ?
C11 H11C 0.9800 . ?
C2 H2 0.9500 . ?

loop_
_geom_hbond_atom_site_label_D
_geom_hbond_atom_site_label_H
_geom_hbond_atom_site_label_A
_geom_hbond_distance_DH
_geom_hbond_distance_HA
_geom_hbond_distance_DA
_geom_hbond_angle_DHA
_geom_hbond_site_symmetry_A
C1 H1 F1 0.95 2.54 3.087(6) 117.2 .
C1 H1 F2 0.95 2.55 3.153(7) 121.9 7_656
C5 H5 F1 0.95 2.56 3.112(6) 117.5 2_655
C5 H5 F6 0.95 2.59 3.452(8) 150.9 2_655
C4 H4 F3 0.95 2.62 3.464(6) 148.1 3_455
C6 H6 F1 0.95 2.54 3.151(7) 122.5 2_655
C13 H13A F3 0.98 2.43 3.343(13) 155.0 2_655
C2 H2 F3 0.95 2.50 3.320(6) 144.1 7_656
C1 H1 F1 0.95 2.54 3.087(6) 117.2 .
C1 H1 F2 0.95 2.55 3.153(7) 121.9 7_656
C5 H5 F1 0.95 2.56 3.112(6) 117.5 2_655
C5 H5 F6 0.95 2.59 3.452(8) 150.9 2_655
C4 H4 F3 0.95 2.62 3.464(6) 148.1 3_455
C6 H6 F1 0.95 2.54 3.151(7) 122.5 2_655
C13 H13A F3 0.98 2.43 3.343(13) 155.0 2_655
C2 H2 F3 0.95 2.50 3.320(6) 144.1 7_656

loop_
_geom_torsion_atom_site_label_1
_geom_torsion_atom_site_label_2
_geom_torsion_atom_site_label_3
_geom_torsion_atom_site_label_4
_geom_torsion
_geom_torsion_site_symmetry_1
_geom_torsion_site_symmetry_2
_geom_torsion_site_symmetry_3
_geom_torsion_site_symmetry_4
_geom_torsion_publ_flag
C5 N1 C1 C2 0.2(8) . . . . ?
Cu1 N1 C1 C2 -176.9(4) . . . . ?
C1 N1 C5 C4 -1.0(8) . . . . ?
Cu1 N1 C5 C4 176.0(4) . . . . ?
N1 C5 C4 C3 0.6(8) . . . . ?
C2 C3 C4 C5 0.6(8) . . . . ?
C3 C3 C4 C5 -179.5(6) 5_666 . . . ?
F3 B1 C14 F5 -53.8(18) . . . . ?
F1 B1 C14 F5 173.6(11) . . . . ?
F2 B1 C14 F5 61.7(13) . . . . ?
F3 B1 C14 F6 -174.9(9) . . . . ?
F1 B1 C14 F6 52.6(16) . . . . ?
F2 B1 C14 F6 -59.4(11) . . . . ?
F3 B1 C14 F4 66.9(11) . . . . ?
F1 B1 C14 F4 -65.7(11) . . . . ?
F2 B1 C14 F4 -177.6(6) . . . . ?
N2 C6 C7 C8 1.4(11) . . . . ?
C6 C7 C8 C9 -1.9(10) . . . . ?
C6 C7 C8 C8 178.7(7) . . . 5_656 ?
C7 C8 C9 C10 2.1(11) . . . . ?
C8 C8 C9 C10 -178.6(8) 5_656 . . . ?
N2 C10 C9 C8 -1.8(13) . . . . ?
C9 C10 N2 C6 1.1(11) . . . . ?
C9 C10 N2 Cu1 177.1(6) . . . . ?
C7 C6 N2 C10 -0.9(10) . . . . ?
C7 C6 N2 Cu1 -177.0(5) . . . . ?
N1 C1 C2 C3 1.1(9) . . . . ?
C4 C3 C2 C1 -1.4(8) . . . . ?
C3 C3 C2 C1 178.7(6) 5_666 . . . ?
